data_4502407
loop_
_publ_author_name
'Zhong, Di-Chang'
'Lu, Wen-Guan'
'Jiang, Long'
'Feng, Xiao-Long'
'Lu, Tong-Bu'

_publ_section_title
;
 Three Coordination Polymers Based on 1H-Tetrazole (HTz) Generated via in
 Situ Decarboxylation: Synthesis, Structures, and Selective Gas Adsorption
 Properties
;
_journal_issue 2
_journal_name_full 'Crystal Growth &amp; Design'
_journal_page_first 739
_journal_paper_doi 10.1021/cg901128k
_journal_volume 10
_journal_year 2010
_chemical_formula_sum 'C9 H25 Cu5 N37 O11'
_chemical_formula_weight 1145.36
_chemical_name_systematic
; 
 ? 
;
_space_group_IT_number 194
_symmetry_cell_setting hexagonal
_symmetry_space_group_name_Hall '-P 6c 2c'
_symmetry_space_group_name_H-M 'P 63/m m c'
_atom_sites_solution_hydrogens geom
_atom_sites_solution_primary direct
_atom_sites_solution_secondary difmap
_audit_creation_method SHELXL-97
_cell_angle_alpha 90.00
_cell_angle_beta 90.00
_cell_angle_gamma 120.00
_cell_formula_units_Z 2
_cell_length_a 12.3634(19)
_cell_length_b 12.3634(19)
_cell_length_c 12.539(4)
_cell_measurement_reflns_used 887
_cell_measurement_temperature 173(2)
_cell_measurement_theta_max 21.41
_cell_measurement_theta_min 2.50
_cell_volume 1659.9(6)
_computing_cell_refinement 'Bruker SMART'
_computing_data_collection 'Bruker SMART'
_computing_data_reduction 'Bruker SAINT'
_computing_molecular_graphics 'Bruker SHELXTL'
_computing_publication_material 'Bruker SHELXTL'
_computing_structure_refinement 'SHELXL-97 (Sheldrick, 1997)'
_computing_structure_solution 'SHELXS-97 (Sheldrick, 1990)'
_diffrn_ambient_temperature 173(2)
_diffrn_measured_fraction_theta_full 0.961
_diffrn_measured_fraction_theta_max 0.961
_diffrn_measurement_device_type 'CCD area detector'
_diffrn_measurement_method 'phi and omega scans'
_diffrn_radiation_monochromator graphite
_diffrn_radiation_source 'fine-focus sealed tube'
_diffrn_radiation_type MoK\a
_diffrn_radiation_wavelength 0.71073
_diffrn_reflns_av_R_equivalents 0.1426
_diffrn_reflns_av_sigmaI/netI 0.0628
_diffrn_reflns_limit_h_max 15
_diffrn_reflns_limit_h_min -14
_diffrn_reflns_limit_k_max 15
_diffrn_reflns_limit_k_min -13
_diffrn_reflns_limit_l_max 11
_diffrn_reflns_limit_l_min -16
_diffrn_reflns_number 7185
_diffrn_reflns_theta_full 27.15
_diffrn_reflns_theta_max 27.15
_diffrn_reflns_theta_min 1.90
_diffrn_standards_number 0
_exptl_absorpt_coefficient_mu 3.266
_exptl_absorpt_correction_T_max 0.5205
_exptl_absorpt_correction_T_min 0.4213
_exptl_absorpt_correction_type multi-scan
_exptl_absorpt_process_details SADABS
_exptl_crystal_colour 'light green'
_exptl_crystal_density_diffrn 2.292
_exptl_crystal_density_method 'not measured'
_exptl_crystal_description prism
_exptl_crystal_F_000 1142
_exptl_crystal_size_max 0.32
_exptl_crystal_size_mid 0.30
_exptl_crystal_size_min 0.23
_refine_diff_density_max 2.128
_refine_diff_density_min -1.426
_refine_diff_density_rms 0.232
_refine_ls_extinction_method none
_refine_ls_goodness_of_fit_ref 1.012
_refine_ls_hydrogen_treatment constr
_refine_ls_matrix_type full
_refine_ls_number_parameters 57
_refine_ls_number_reflns 706
_refine_ls_number_restraints 2
_refine_ls_restrained_S_all 1.010
_refine_ls_R_factor_all 0.1489
_refine_ls_R_factor_gt 0.0800
_refine_ls_shift/su_max 0.000
_refine_ls_shift/su_mean 0.000
_refine_ls_structure_factor_coef Fsqd
_refine_ls_weighting_details 'calc w=1/[\s^2^(Fo^2^)+(0.1792P)^2^+0.0000P] where P=(Fo^2^+2Fc^2^)/3'
_refine_ls_weighting_scheme calc
_refine_ls_wR_factor_gt 0.2140
_refine_ls_wR_factor_ref 0.2720
_reflns_number_gt 385
_reflns_number_total 706
_reflns_threshold_expression >2sigma(I)
_cod_data_source_file cg901128k_si_004.cif
_cod_data_source_block l901102m
_cod_depositor_comments
;
The following automatic conversions were performed:

'_symmetry_cell_setting' value 'Hexagonal' changed to 'hexagonal'
according to /home/saulius/struct/CIF-dictionaries/cif_core.dic
dictionary named 'cif_core.dic' version 2.4.2 from 2011-04-26.

Automatic conversion script
Id: cif_fix_values 1715 2011-07-08 13:25:40Z adriana 
;
_cod_original_sg_symbol_H-M P6(3)/mmc
_cod_database_code 4502407

loop_
_symmetry_equiv_pos_as_xyz
'x, y, z'
'-y, x-y, z'
'-x+y, -x, z'
'-x, -y, z+1/2'
'y, -x+y, z+1/2'
'x-y, x, z+1/2'
'y, x, -z'
'x-y, -y, -z'
'-x, -x+y, -z'
'-y, -x, -z+1/2'
'-x+y, y, -z+1/2'
'x, x-y, -z+1/2'
'-x, -y, -z'
'y, -x+y, -z'
'x-y, x, -z'
'x, y, -z-1/2'
'-y, x-y, -z-1/2'
'-x+y, -x, -z-1/2'
'-y, -x, z'
'-x+y, y, z'
'x, x-y, z'
'y, x, z-1/2'
'x-y, -y, z-1/2'
'-x, -x+y, z-1/2'

loop_
_atom_site_label
_atom_site_type_symbol
_atom_site_fract_x
_atom_site_fract_y
_atom_site_fract_z
_atom_site_U_iso_or_equiv
_atom_site_adp_type
_atom_site_occupancy
_atom_site_symmetry_multiplicity
_atom_site_calc_flag
_atom_site_refinement_flags
_atom_site_disorder_group
Cu1 Cu 0.3333 0.6667 0.1000(2) 0.0439(10) Uani 1 6 d S .
Cu2 Cu 0.0000 0.5000 0.0000 0.0287(8) Uani 1 4 d S .
N1 N 0.2518(5) 0.5035(10) 0.0021(7) 0.036(3) Uani 1 2 d S .
N2 N 0.1336(8) 0.4456(8) -0.0339(5) 0.039(2) Uani 1 1 d . .
N3 N 0.1231(10) 0.3488(8) -0.0944(6) 0.046(2) Uani 0.50 1 d P 1
C1 C 0.1231(10) 0.3488(8) -0.0944(6) 0.046(2) Uani 0.50 1 d P 2
H1A H 0.0498 0.2902 -0.1310 0.055 Uiso 0.50 1 calc PR 2
N4 N 0.1737(12) 0.5868(6) 0.1961(8) 0.039(3) Uani 1 2 d S .
N5 N 0.0546(17) 0.5273(8) 0.1650(10) 0.049(4) Uani 1 2 d S .
C2 C -0.018(3) 0.4910(13) 0.2500 0.053(6) Uani 1 4 d S .
H2A H -0.1067 0.4466 0.2500 0.064 Uiso 1 4 calc SR .
N6 N 0.6667 0.3333 0.2500 0.50(6) Uiso 1 12 d SDU .
O1 O 0.7264(5) 0.4527(10) 0.2500 0.50(6) Uiso 1 4 d SDU .
O1'W O 0.0000 0.0000 0.0000 0.9(8) Uiso 0.40 12 d SP .
O1W O 0.0000 0.0000 0.157(6) 0.24(3) Uiso 0.80 6 d SP .
O2W O 0.125(3) 0.875(3) 0.161(3) 0.288(19) Uiso 1 2 d S .

loop_
_atom_site_aniso_label
_atom_site_aniso_U_11
_atom_site_aniso_U_22
_atom_site_aniso_U_33
_atom_site_aniso_U_23
_atom_site_aniso_U_13
_atom_site_aniso_U_12
Cu1 0.0545(14) 0.0545(14) 0.0229(14) 0.000 0.000 0.0272(7)
Cu2 0.0453(15) 0.0324(10) 0.0127(11) -0.0072(4) -0.0144(9) 0.0227(7)
N1 0.051(6) 0.031(6) 0.021(5) -0.004(5) -0.002(2) 0.015(3)
N2 0.054(6) 0.032(4) 0.020(4) -0.003(3) -0.007(4) 0.013(4)
N3 0.065(6) 0.037(5) 0.027(4) -0.005(4) -0.010(4) 0.018(4)
C1 0.065(6) 0.037(5) 0.027(4) -0.005(4) -0.010(4) 0.018(4)
N4 0.053(7) 0.040(5) 0.027(5) -0.006(3) -0.011(5) 0.027(4)
N5 0.088(11) 0.038(5) 0.038(7) -0.007(4) -0.015(7) 0.044(6)
C2 0.068(17) 0.059(11) 0.035(13) 0.000 0.000 0.034(8)

loop_
_atom_type_symbol
_atom_type_description
_atom_type_scat_dispersion_real
_atom_type_scat_dispersion_imag
_atom_type_scat_source
C C 0.0033 0.0016 'International Tables Vol C Tables 4.2.6.8 and 6.1.1.4'
H H 0.0000 0.0000 'International Tables Vol C Tables 4.2.6.8 and 6.1.1.4'
N N 0.0061 0.0033 'International Tables Vol C Tables 4.2.6.8 and 6.1.1.4'
O O 0.0106 0.0060 'International Tables Vol C Tables 4.2.6.8 and 6.1.1.4'
Cu Cu 0.3201 1.2651 'International Tables Vol C Tables 4.2.6.8 and 6.1.1.4'

loop_
_geom_angle_atom_site_label_1
_geom_angle_atom_site_label_2
_geom_angle_atom_site_label_3
_geom_angle
_geom_angle_site_symmetry_1
_geom_angle_site_symmetry_3
N4 Cu1 N4 90.1(4) 3_565 .
N4 Cu1 N4 90.1(4) 3_565 2_665
N4 Cu1 N4 90.1(4) . 2_665
N4 Cu1 N1 89.8(3) 3_565 3_565
N4 Cu1 N1 89.8(3) . 3_565
N4 Cu1 N1 179.9(5) 2_665 3_565
N4 Cu1 N1 179.9(4) 3_565 .
N4 Cu1 N1 89.8(3) . .
N4 Cu1 N1 89.8(3) 2_665 .
N1 Cu1 N1 90.3(4) 3_565 .
N4 Cu1 N1 89.8(3) 3_565 2_665
N4 Cu1 N1 179.9(5) . 2_665
N4 Cu1 N1 89.8(3) 2_665 2_665
N1 Cu1 N1 90.3(4) 3_565 2_665
N1 Cu1 N1 90.3(4) . 2_665
N2 Cu2 N2 180.000(1) 21_565 9
N2 Cu2 N2 90.2(5) 21_565 .
N2 Cu2 N2 89.8(4) 9 .
N2 Cu2 N2 89.8(5) 21_565 13_565
N2 Cu2 N2 90.2(5) 9 13_565
N2 Cu2 N2 180.000(1) . 13_565
N2 Cu2 N5 89.5(4) 21_565 13_565
N2 Cu2 N5 90.5(4) 9 13_565
N2 Cu2 N5 89.5(4) . 13_565
N2 Cu2 N5 90.5(4) 13_565 13_565
N2 Cu2 N5 90.5(4) 21_565 .
N2 Cu2 N5 89.5(4) 9 .
N2 Cu2 N5 90.5(4) . .
N2 Cu2 N5 89.5(4) 13_565 .
N5 Cu2 N5 180.0(6) 13_565 .
N2 N1 N2 110.4(10) 20 .
N2 N1 Cu1 124.8(5) 20 .
N2 N1 Cu1 124.8(5) . .
N1 N2 N3 104.8(8) . .
N1 N2 Cu2 125.2(6) . .
N3 N2 Cu2 130.0(7) . .
N3 N3 N2 110.1(6) 20 .
N5 N4 N4 107.0(7) . 16_556
N5 N4 Cu1 127.8(9) . .
N4 N4 Cu1 125.2(3) 16_556 .
C2 N5 N4 109.0(14) . .
C2 N5 Cu2 128.2(14) . .
N4 N5 Cu2 122.8(11) . .
N5 C2 N5 108(2) 16_556 .
N5 C2 H2A 126.1 16_556 .
N5 C2 H2A 126.1 . .
O1 N6 O1 120.000(2) 3_665 .
O1 N6 O1 120.0 3_665 2_655
O1 N6 O1 120.000(2) . 2_655

loop_
_geom_bond_atom_site_label_1
_geom_bond_atom_site_label_2
_geom_bond_distance
_geom_bond_site_symmetry_2
Cu1 N4 2.092(13) 3_565
Cu1 N4 2.092(13) .
Cu1 N4 2.092(13) 2_665
Cu1 N1 2.134(10) 3_565
Cu1 N1 2.134(10) .
Cu1 N1 2.134(10) 2_665
Cu2 N2 2.115(9) 21_565
Cu2 N2 2.115(9) 9
Cu2 N2 2.115(9) .
Cu2 N2 2.115(9) 13_565
Cu2 N5 2.149(12) 13_565
Cu2 N5 2.149(12) .
N1 N2 1.343(10) 20
N1 N2 1.343(10) .
N2 N3 1.367(11) .
N3 N3 1.27(2) 20
N4 N5 1.33(2) .
N4 N4 1.35(2) 16_556
N5 C2 1.32(2) .
C2 N5 1.32(2) 16_556
C2 H2A 0.9500 .
N6 O1 1.278(10) 3_665
N6 O1 1.278(10) .
N6 O1 1.278(10) 2_655

loop_
_geom_torsion_atom_site_label_1
_geom_torsion_atom_site_label_2
_geom_torsion_atom_site_label_3
_geom_torsion_atom_site_label_4
_geom_torsion
_geom_torsion_site_symmetry_1
_geom_torsion_site_symmetry_4
N4 Cu1 N1 N2 -91(100) 3_565 20
N4 Cu1 N1 N2 -135.7(8) . 20
N4 Cu1 N1 N2 -45.6(8) 2_665 20
N1 Cu1 N1 N2 134.5(6) 3_565 20
N1 Cu1 N1 N2 44.2(10) 2_665 20
N4 Cu1 N1 N2 91(100) 3_565 .
N4 Cu1 N1 N2 45.6(8) . .
N4 Cu1 N1 N2 135.7(8) 2_665 .
N1 Cu1 N1 N2 -44.2(10) 3_565 .
N1 Cu1 N1 N2 -134.5(6) 2_665 .
N2 N1 N2 N3 -0.2(12) 20 .
Cu1 N1 N2 N3 178.7(7) . .
N2 N1 N2 Cu2 180.0(3) 20 .
Cu1 N1 N2 Cu2 -1.2(11) . .
N2 Cu2 N2 N1 46.3(8) 21_565 .
N2 Cu2 N2 N1 -133.7(8) 9 .
N2 Cu2 N2 N1 -79(100) 13_565 .
N5 Cu2 N2 N1 135.7(8) 13_565 .
N5 Cu2 N2 N1 -44.3(8) . .
N2 Cu2 N2 N3 -133.6(7) 21_565 .
N2 Cu2 N2 N3 46.4(7) 9 .
N2 Cu2 N2 N3 101(89) 13_565 .
N5 Cu2 N2 N3 -44.1(8) 13_565 .
N5 Cu2 N2 N3 135.9(8) . .
N1 N2 N3 N3 0.1(7) . 20
Cu2 N2 N3 N3 179.9(5) . 20
N4 Cu1 N4 N5 135.0(2) 3_565 .
N4 Cu1 N4 N5 -135.0(2) 2_665 .
N1 Cu1 N4 N5 45.13(19) 3_565 .
N1 Cu1 N4 N5 -45.13(19) . .
N1 Cu1 N4 N5 180(100) 2_665 .
N4 Cu1 N4 N4 -45.0(2) 3_565 16_556
N4 Cu1 N4 N4 45.0(2) 2_665 16_556
N1 Cu1 N4 N4 -134.87(19) 3_565 16_556
N1 Cu1 N4 N4 134.87(19) . 16_556
N1 Cu1 N4 N4 0(100) 2_665 16_556
N4 N4 N5 C2 0.000(2) 16_556 .
Cu1 N4 N5 C2 180.0 . .
N4 N4 N5 Cu2 180.000(1) 16_556 .
N5 Cu2 N5 C2 25(19) 13_565 .
N2 Cu2 N5 N4 -45.1(2) 21_565 .
N2 Cu2 N5 N4 134.9(2) 9 .
N2 Cu2 N5 N4 45.1(2) . .
N2 Cu2 N5 N4 -134.9(2) 13_565 .
N5 Cu2 N5 N4 -155(18) 13_565 .
N4 N5 C2 N5 0.000(4) . 16_556
Cu2 N5 C2 N5 180.000(3) . 16_556
